data_7111071
loop_
_publ_author_name
'Tao, Jun'
'Tong, Ming-Liang'
'Shi, Jian-Xin'
'Chen, Xiao-Ming'
'Ng, Seik Weng'

_publ_section_title
;
 Blue photoluminescent zinc coordination polymers with supertetranuclear
 cores
;
_journal_issue 20
_journal_name_full 'Chemical Communications'
_journal_page_first 2043
_journal_paper_doi 10.1039/b005753n
_journal_year 2000
_chemical_formula_sum 'C32 H24 N4 O14 Zn4'
_chemical_formula_weight 950.03
_chemical_name_systematic
; 
 ? 
;
_space_group_IT_number 13
_symmetry_cell_setting monoclinic
_symmetry_space_group_name_Hall '-P 2yac'
_symmetry_space_group_name_H-M 'P 1 2/n 1'
_atom_sites_solution_hydrogens geom
_atom_sites_solution_primary direct
_atom_sites_solution_secondary difmap
_audit_creation_method SHELXL-97
_cell_angle_alpha 90.00
_cell_angle_beta 103.520(10)
_cell_angle_gamma 90.00
_cell_formula_units_Z 4
_cell_length_a 17.096(7)
_cell_length_b 11.183(6)
_cell_length_c 18.607(12)
_cell_measurement_reflns_used 25
_cell_measurement_temperature 293(2)
_cell_measurement_theta_max 15
_cell_measurement_theta_min 7
_cell_volume 3459(3)
_computing_cell_refinement 'SHELXTL-plus (Sheldrick, 1990)'
_computing_data_collection 'SHELXTL-plus (Sheldrick, 1990)'
_computing_data_reduction 'SHELXL-97  (Sheldrick, 1997)'
_computing_molecular_graphics 'SHELXL-97 (Sheldrick, 1997)'
_computing_publication_material 'SHELXL-97 (Sheldrick, 1997)'
_computing_structure_refinement 'SHELXL-97 (Sheldrick, 1997)'
_computing_structure_solution 'SHELXS-97 (Sheldrick, 1990)'
_diffrn_ambient_temperature 293(2)
_diffrn_measured_fraction_theta_full 0.861
_diffrn_measured_fraction_theta_max 0.861
_diffrn_measurement_device_type 'Siemens R3m'
_diffrn_measurement_method \w-scans
_diffrn_radiation_monochromator graphite
_diffrn_radiation_source 'fine-focus sealed tube'
_diffrn_radiation_type MoK\a
_diffrn_radiation_wavelength 0.71073
_diffrn_reflns_av_R_equivalents 0.0287
_diffrn_reflns_av_sigmaI/netI 0.0328
_diffrn_reflns_limit_h_max 21
_diffrn_reflns_limit_h_min 0
_diffrn_reflns_limit_k_max 13
_diffrn_reflns_limit_k_min 0
_diffrn_reflns_limit_l_max 23
_diffrn_reflns_limit_l_min -22
_diffrn_reflns_number 7035
_diffrn_reflns_theta_full 26.93
_diffrn_reflns_theta_max 26.93
_diffrn_reflns_theta_min 2.14
_diffrn_standards_decay_% none
_diffrn_standards_interval_count 200
_diffrn_standards_number 2
_exptl_absorpt_coefficient_mu 2.817
_exptl_absorpt_correction_T_max 0.5060
_exptl_absorpt_correction_T_min 0.3333
_exptl_absorpt_correction_type \y-scan
_exptl_crystal_colour colorless
_exptl_crystal_density_diffrn 1.824
_exptl_crystal_density_method 'not measured'
_exptl_crystal_description block
_exptl_crystal_F_000 1904
_exptl_crystal_size_max 0.50
_exptl_crystal_size_mid 0.48
_exptl_crystal_size_min 0.28
_refine_diff_density_max 0.444
_refine_diff_density_min -0.629
_refine_diff_density_rms 0.103
_refine_ls_extinction_method none
_refine_ls_goodness_of_fit_ref 1.026
_refine_ls_hydrogen_treatment mixed
_refine_ls_matrix_type full
_refine_ls_number_parameters 487
_refine_ls_number_reflns 6801
_refine_ls_number_restraints 0
_refine_ls_restrained_S_all 1.026
_refine_ls_R_factor_all 0.0603
_refine_ls_R_factor_gt 0.0424
_refine_ls_shift/su_max 0.006
_refine_ls_shift/su_mean 0.001
_refine_ls_structure_factor_coef Fsqd
_refine_ls_weighting_details 'w=1/[\s^2^(Fo^2^)+(0.0513P)^2^+8.0332P] where P=(Fo^2^+2Fc^2^)/3'
_refine_ls_weighting_scheme calc
_refine_ls_wR_factor_gt 0.0991
_refine_ls_wR_factor_ref 0.1104
_reflns_number_gt 5418
_reflns_number_total 6801
_reflns_threshold_expression >2sigma(I)
_cod_data_source_file b005753nsup1.cif
_cod_data_source_block complex_2
_cod_depositor_comments
;
The following automatic conversions were performed:

'_symmetry_cell_setting' value 'Monoclinic' changed to 'monoclinic'
according to /home/saulius/struct/CIF-dictionaries/cif_core.dic
dictionary named 'cif_core.dic' version 2.4.2 from 2011-04-26.

Automatic conversion script
Id: cif_fix_values 1891 2012-01-12 08:04:46Z andrius 

The following automatic conversions were performed:

'_refine_ls_weighting_scheme' value 'calc
w=1/[\s^2^(Fo^2^)+(0.0513P)^2^+8.0332P] where P=(Fo^2^+2Fc^2^)/3' was
changed to 'calc'. New tag '_refine_ls_weighting_details' was
created. The value of the new tag was set to
'w=1/[\s^2^(Fo^2^)+(0.0513P)^2^+8.0332P] where P=(Fo^2^+2Fc^2^)/3'.

Automatic conversion script
Id: cif_fix_values 3143 2015-03-26 13:38:13Z robertas 
;
_cod_original_sg_symbol_H-M P2/n
_cod_database_code 7111071

loop_
_symmetry_equiv_pos_as_xyz
'x, y, z'
'-x+1/2, y, -z+1/2'
'-x, -y, -z'
'x-1/2, -y, z-1/2'

loop_
_atom_site_label
_atom_site_type_symbol
_atom_site_fract_x
_atom_site_fract_y
_atom_site_fract_z
_atom_site_U_iso_or_equiv
_atom_site_adp_type
_atom_site_occupancy
_atom_site_calc_flag
_atom_site_refinement_flags
Zn1 Zn 0.58657(3) 0.06306(4) -0.00090(3) 0.02682(13) Uani 1 d .
Zn2 Zn 0.50043(3) 0.17578(4) 0.12963(3) 0.02893(13) Uani 1 d .
Zn3 Zn 0.92370(3) 0.41748(4) 0.02119(3) 0.02797(13) Uani 1 d .
Zn4 Zn 1.01780(3) 0.67075(4) 0.13106(3) 0.02971(13) Uani 1 d .
N1 N 0.1913(2) -0.0248(3) 0.4538(2) 0.0331(8) Uani 1 d .
N2 N 0.4392(2) 0.1291(3) 0.2082(2) 0.0307(8) Uani 1 d .
N3 N 0.8604(2) 0.3979(3) 0.1092(2) 0.0315(8) Uani 1 d .
N4 N 0.9172(2) 0.7089(3) 0.1682(2) 0.0353(9) Uani 1 d .
O1 O 0.5312(2) 0.1912(3) -0.10110(19) 0.0420(8) Uani 1 d .
O2 O 0.60413(19) 0.2479(3) 0.00713(18) 0.0365(7) Uani 1 d .
O3 O 0.6017(2) 0.6906(3) -0.0011(2) 0.0492(9) Uani 1 d .
O4 O 0.5209(2) 0.6520(3) -0.11240(18) 0.0429(8) Uani 1 d .
O5 O 0.61032(19) 0.1370(3) 0.18271(18) 0.0440(8) Uani 1 d .
O6 O 0.6535(2) 0.0181(3) 0.10217(17) 0.0411(8) Uani 1 d .
O7 O 0.52839(17) -0.0908(2) -0.03568(15) 0.0277(6) Uani 1 d .
H7 H 0.5535 -0.1428 -0.0057 0.120 Uiso 1 d R
O8 O 1.1066(2) 0.6829(3) 0.21866(17) 0.0403(8) Uani 1 d .
O9 O 1.1016(2) 0.4849(3) 0.2233(2) 0.0652(13) Uani 1 d .
O10 O 1.3298(2) 0.4106(3) 0.4520(2) 0.0562(10) Uani 1 d .
O11 O 1.32811(19) 0.6073(3) 0.43789(17) 0.0387(8) Uani 1 d .
O12 O 1.01105(17) 0.5244(3) 0.07425(15) 0.0292(6) Uani 1 d .
H12 H 1.0444 0.4776 0.1016 0.120 Uiso 1 d R
O13 O 1.0246(2) 0.8150(3) 0.07509(17) 0.0444(9) Uani 1 d .
O14 O 1.0291(2) 0.7500(3) -0.03819(18) 0.0418(8) Uani 1 d .
C1 C 0.2272(3) -0.1093(4) 0.4207(3) 0.0391(11) Uani 1 d .
H1A H 0.2142 -0.1915 0.4271 0.080 Uiso 1 d R
C2 C 0.2813(3) -0.0838(4) 0.3782(3) 0.0396(11) Uani 1 d .
H2A H 0.3044 -0.1477 0.3555 0.080 Uiso 1 d R
C3 C 0.3025(3) 0.0353(4) 0.3675(2) 0.0289(9) Uani 1 d .
C4 C 0.2700(3) 0.1214(4) 0.4072(3) 0.0370(11) Uani 1 d .
H4A H 0.2857 0.2037 0.4057 0.080 Uiso 1 d R
C5 C 0.2159(3) 0.0884(4) 0.4484(3) 0.0371(11) Uani 1 d .
H5A H 0.1947 0.1495 0.4747 0.080 Uiso 1 d R
C6 C 0.3526(2) 0.0677(4) 0.3149(2) 0.0279(9) Uani 1 d .
C7 C 0.3836(3) -0.0198(4) 0.2751(3) 0.0366(11) Uani 1 d .
H7A H 0.3749 -0.1029 0.2835 0.080 Uiso 1 d R
C8 C 0.4263(3) 0.0135(4) 0.2237(3) 0.0375(11) Uani 1 d .
H8A H 0.4478 -0.0481 0.1979 0.080 Uiso 1 d R
C9 C 0.4105(3) 0.2135(4) 0.2463(3) 0.0382(11) Uani 1 d .
H9A H 0.4197 0.2958 0.2362 0.080 Uiso 1 d R
C10 C 0.3677(3) 0.1871(4) 0.2995(3) 0.0380(11) Uani 1 d .
H10A H 0.3487 0.2505 0.3258 0.080 Uiso 1 d R
C11 C 0.5620(3) 0.2720(4) -0.0564(3) 0.0315(10) Uani 1 d .
C12 C 0.5484(3) 0.4012(4) -0.0793(3) 0.0369(11) Uani 1 d .
H12A H 0.5166 0.4201 -0.1276 0.080 Uiso 1 d R
C13 C 0.5795(3) 0.4891(4) -0.0341(3) 0.0398(11) Uani 1 d .
H13A H 0.6125 0.4667 0.0132 0.080 Uiso 1 d R
C14 C 0.5678(3) 0.6212(4) -0.0500(3) 0.0371(11) Uani 1 d .
C15 C 0.6627(3) 0.0739(4) 0.1616(2) 0.0321(10) Uani 1 d .
C16 C 0.7446(3) 0.0703(4) 0.2138(2) 0.0390(11) Uani 1 d .
H16A H 0.7913 0.0680 0.1936 0.080 Uiso 1 d R
C17 C 0.7807(3) 0.3741(4) 0.0930(2) 0.0344(10) Uani 1 d .
H17A H 0.7538 0.3618 0.0422 0.080 Uiso 1 d R
C18 C 0.7361(3) 0.3683(4) 0.1459(3) 0.0360(10) Uani 1 d .
H18A H 0.6798 0.3492 0.1318 0.080 Uiso 1 d R
C19 C 0.7730(3) 0.3889(4) 0.2204(2) 0.0291(9) Uani 1 d .
C20 C 0.8564(3) 0.4104(4) 0.2365(2) 0.0328(10) Uani 1 d .
H20A H 0.8855 0.4216 0.2868 0.080 Uiso 1 d R
C21 C 0.8963(3) 0.4146(4) 0.1807(2) 0.0333(10) Uani 1 d .
H21A H 0.9530 0.4308 0.1933 0.080 Uiso 1 d R
C22 C 0.8422(3) 0.6961(4) 0.1275(3) 0.0377(11) Uani 1 d .
H22A H 0.8344 0.6779 0.0759 0.080 Uiso 1 d R
C23 C 0.7747(3) 0.7078(4) 0.1571(3) 0.0408(11) Uani 1 d .
H23A H 0.7217 0.6981 0.1262 0.080 Uiso 1 d R
C24 C 0.7851(3) 0.7337(4) 0.2319(2) 0.0345(10) Uani 1 d .
C25 C 0.8633(3) 0.7522(4) 0.2733(3) 0.0402(11) Uani 1 d .
H25A H 0.8722 0.7744 0.3244 0.080 Uiso 1 d R
C26 C 0.9269(3) 0.7388(4) 0.2409(3) 0.0361(10) Uani 1 d .
H26A H 0.9805 0.7504 0.2704 0.080 Uiso 1 d R
C27 C 1.1308(3) 0.5814(4) 0.2481(2) 0.0320(10) Uani 1 d .
C28 C 1.1991(3) 0.5870(4) 0.3139(2) 0.0325(10) Uani 1 d .
H28A H 1.2224 0.6638 0.3289 0.080 Uiso 1 d R
C29 C 1.2301(3) 0.4943(4) 0.3540(3) 0.0382(11) Uani 1 d .
H29A H 1.2067 0.4172 0.3402 0.080 Uiso 1 d R
C30 C 1.3000(3) 0.5028(4) 0.4196(3) 0.0357(10) Uani 1 d .
C31 C 1.0223(3) 0.8303(4) 0.0072(2) 0.0323(10) Uani 1 d .
C32 C 1.0087(3) 0.9560(4) -0.0211(2) 0.0353(10) Uani 1 d .
H32A H 1.0126 0.9740 -0.0706 0.080 Uiso 1 d R

loop_
_atom_site_aniso_label
_atom_site_aniso_U_11
_atom_site_aniso_U_22
_atom_site_aniso_U_33
_atom_site_aniso_U_23
_atom_site_aniso_U_13
_atom_site_aniso_U_12
Zn1 0.0300(3) 0.0246(2) 0.0251(3) -0.00170(19) 0.0050(2) -0.00151(19)
Zn2 0.0312(3) 0.0286(3) 0.0267(3) -0.0022(2) 0.0063(2) 0.0013(2)
Zn3 0.0274(3) 0.0273(3) 0.0272(3) -0.0033(2) 0.0021(2) -0.0003(2)
Zn4 0.0360(3) 0.0282(3) 0.0242(3) 0.0001(2) 0.0056(2) -0.0005(2)
N1 0.034(2) 0.0313(19) 0.037(2) 0.0011(16) 0.0153(17) 0.0017(16)
N2 0.033(2) 0.0292(18) 0.0307(19) -0.0002(15) 0.0094(16) 0.0031(15)
N3 0.0292(19) 0.035(2) 0.030(2) -0.0020(16) 0.0061(16) -0.0002(16)
N4 0.037(2) 0.038(2) 0.031(2) -0.0038(16) 0.0091(17) 0.0022(17)
O1 0.055(2) 0.0277(16) 0.0425(19) -0.0007(15) 0.0088(17) 0.0016(15)
O2 0.0390(18) 0.0296(16) 0.0377(18) 0.0058(14) 0.0029(15) 0.0015(13)
O3 0.048(2) 0.0304(17) 0.061(2) 0.0039(17) -0.0024(18) -0.0009(15)
O4 0.060(2) 0.0326(17) 0.0371(19) -0.0001(14) 0.0134(17) 0.0043(16)
O5 0.0324(18) 0.063(2) 0.0333(18) -0.0061(16) 0.0004(15) 0.0098(16)
O6 0.0468(19) 0.0420(18) 0.0289(17) -0.0024(14) -0.0022(15) 0.0106(16)
O7 0.0300(15) 0.0262(14) 0.0266(15) -0.0009(12) 0.0060(12) -0.0001(12)
O8 0.047(2) 0.0366(18) 0.0317(17) 0.0017(14) -0.0025(15) 0.0064(15)
O9 0.067(3) 0.047(2) 0.060(3) 0.0216(19) -0.030(2) -0.022(2)
O10 0.055(2) 0.053(2) 0.049(2) 0.0194(18) -0.0117(18) -0.0002(18)
O11 0.0336(17) 0.047(2) 0.0312(17) -0.0063(14) -0.0017(14) 0.0006(15)
O12 0.0299(15) 0.0312(16) 0.0248(15) -0.0002(12) 0.0031(12) -0.0006(12)
O13 0.075(3) 0.0298(17) 0.0287(17) 0.0059(14) 0.0125(17) 0.0061(16)
O14 0.059(2) 0.0294(17) 0.0352(18) 0.0020(14) 0.0070(16) 0.0098(15)
C1 0.041(3) 0.028(2) 0.053(3) 0.003(2) 0.022(2) 0.000(2)
C2 0.044(3) 0.030(2) 0.050(3) -0.004(2) 0.021(2) 0.000(2)
C3 0.029(2) 0.030(2) 0.027(2) 0.0002(17) 0.0046(18) 0.0005(17)
C4 0.044(3) 0.027(2) 0.044(3) -0.003(2) 0.017(2) -0.003(2)
C5 0.038(3) 0.032(2) 0.046(3) -0.009(2) 0.020(2) -0.005(2)
C6 0.027(2) 0.028(2) 0.029(2) 0.0012(17) 0.0075(18) -0.0007(17)
C7 0.048(3) 0.028(2) 0.039(3) 0.0028(19) 0.019(2) 0.001(2)
C8 0.047(3) 0.033(2) 0.036(3) 0.000(2) 0.018(2) 0.005(2)
C9 0.044(3) 0.030(2) 0.046(3) -0.004(2) 0.022(2) -0.003(2)
C10 0.042(3) 0.030(2) 0.049(3) -0.006(2) 0.025(2) -0.004(2)
C11 0.037(2) 0.025(2) 0.035(2) 0.0059(18) 0.013(2) 0.0025(18)
C12 0.047(3) 0.030(2) 0.035(2) 0.0067(19) 0.010(2) 0.004(2)
C13 0.043(3) 0.033(2) 0.044(3) 0.008(2) 0.012(2) 0.004(2)
C14 0.039(3) 0.029(2) 0.047(3) 0.001(2) 0.018(2) 0.003(2)
C15 0.030(2) 0.035(2) 0.027(2) 0.0026(19) -0.0006(19) -0.0015(19)
C16 0.031(2) 0.050(3) 0.033(2) -0.001(2) 0.002(2) 0.004(2)
C17 0.032(2) 0.046(3) 0.024(2) -0.0054(19) 0.0042(19) -0.008(2)
C18 0.029(2) 0.042(3) 0.036(3) -0.001(2) 0.006(2) -0.008(2)
C19 0.030(2) 0.027(2) 0.031(2) 0.0015(17) 0.0084(19) -0.0012(17)
C20 0.033(2) 0.037(2) 0.026(2) -0.0016(18) 0.0023(19) 0.0006(19)
C21 0.025(2) 0.038(2) 0.036(2) 0.006(2) 0.0058(19) 0.0006(18)
C22 0.035(3) 0.049(3) 0.028(2) -0.001(2) 0.004(2) 0.003(2)
C23 0.038(3) 0.047(3) 0.034(3) -0.001(2) 0.001(2) 0.000(2)
C24 0.038(3) 0.035(2) 0.032(2) 0.0002(19) 0.010(2) -0.002(2)
C25 0.037(3) 0.050(3) 0.034(3) -0.013(2) 0.010(2) -0.003(2)
C26 0.036(3) 0.040(3) 0.031(2) -0.007(2) 0.008(2) -0.006(2)
C27 0.029(2) 0.038(2) 0.028(2) 0.0077(19) 0.0045(18) -0.0013(19)
C28 0.030(2) 0.038(2) 0.027(2) -0.0041(19) 0.0022(19) 0.0010(19)
C29 0.036(3) 0.040(3) 0.033(2) 0.002(2) -0.002(2) -0.005(2)
C30 0.029(2) 0.047(3) 0.030(2) 0.003(2) 0.0050(19) -0.003(2)
C31 0.033(2) 0.029(2) 0.033(2) 0.0041(19) 0.0024(19) 0.0041(18)
C32 0.046(3) 0.029(2) 0.028(2) 0.0056(18) 0.003(2) 0.006(2)

loop_
_atom_type_symbol
_atom_type_description
_atom_type_scat_dispersion_real
_atom_type_scat_dispersion_imag
_atom_type_scat_source
C C 0.0033 0.0016 'International Tables Vol C Tables 4.2.6.8 and 6.1.1.4'
H H 0.0000 0.0000 'International Tables Vol C Tables 4.2.6.8 and 6.1.1.4'
N N 0.0061 0.0033 'International Tables Vol C Tables 4.2.6.8 and 6.1.1.4'
O O 0.0106 0.0060 'International Tables Vol C Tables 4.2.6.8 and 6.1.1.4'
Zn Zn 0.2839 1.4301 'International Tables Vol C Tables 4.2.6.8 and 6.1.1.4'

loop_
_geom_angle_atom_site_label_1
_geom_angle_atom_site_label_2
_geom_angle_atom_site_label_3
_geom_angle
_geom_angle_site_symmetry_1
_geom_angle_site_symmetry_3
O7 Zn1 O6 102.49(13) . .
O7 Zn1 O2 156.77(12) . .
O6 Zn1 O2 97.82(13) . .
O7 Zn1 N1 95.50(13) . 4_655
O6 Zn1 N1 89.11(14) . 4_655
O2 Zn1 N1 95.97(13) . 4_655
O7 Zn1 O7 79.29(12) . 3_655
O6 Zn1 O7 94.98(12) . 3_655
O2 Zn1 O7 87.88(12) . 3_655
N1 Zn1 O7 173.96(12) 4_655 3_655
O7 Zn1 O1 100.80(12) . .
O6 Zn1 O1 156.52(12) . .
O2 Zn1 O1 58.77(12) . .
N1 Zn1 O1 91.55(13) 4_655 .
O7 Zn1 O1 86.46(12) 3_655 .
O7 Zn1 C11 129.05(14) . .
O6 Zn1 C11 127.27(14) . .
O2 Zn1 C11 29.46(13) . .
N1 Zn1 C11 95.46(14) 4_655 .
O7 Zn1 C11 85.61(12) 3_655 .
O1 Zn1 C11 29.36(13) . .
O7 Zn2 O5 110.88(13) 3_655 .
O7 Zn2 O4 109.39(13) 3_655 3_665
O5 Zn2 O4 114.69(15) . 3_665
O7 Zn2 N2 116.77(14) 3_655 .
O5 Zn2 N2 99.99(15) . .
O4 Zn2 N2 104.96(14) 3_665 .
O12 Zn3 O11 148.80(13) . 4_565
O12 Zn3 O14 104.62(13) . 3_765
O11 Zn3 O14 102.49(14) 4_565 3_765
O12 Zn3 N3 97.77(13) . .
O11 Zn3 N3 96.29(14) 4_565 .
O14 Zn3 N3 92.25(14) 3_765 .
O12 Zn3 O12 77.23(12) . 3_765
O11 Zn3 O12 84.29(12) 4_565 3_765
O14 Zn3 O12 97.37(12) 3_765 3_765
N3 Zn3 O12 170.01(12) . 3_765
O12 Zn4 O13 114.42(14) . .
O12 Zn4 O8 116.69(13) . .
O13 Zn4 O8 104.92(15) . .
O12 Zn4 N4 114.43(14) . .
O13 Zn4 N4 99.73(16) . .
O8 Zn4 N4 104.75(15) . .
C5 N1 C1 116.1(4) . .
C5 N1 Zn1 120.7(3) . 4_556
C1 N1 Zn1 122.6(3) . 4_556
C9 N2 C8 117.4(4) . .
C9 N2 Zn2 120.6(3) . .
C8 N2 Zn2 122.0(3) . .
C21 N3 C17 116.9(4) . .
C21 N3 Zn3 122.6(3) . .
C17 N3 Zn3 120.3(3) . .
C22 N4 C26 117.7(4) . .
C22 N4 Zn4 124.0(3) . .
C26 N4 Zn4 118.0(3) . .
C11 O1 Zn1 83.4(3) . .
C11 O2 Zn1 95.9(3) . .
C14 O4 Zn2 117.3(3) . 3_665
C15 O5 Zn2 129.0(3) . .
C15 O6 Zn1 129.3(3) . .
Zn2 O7 Zn1 134.91(15) 3_655 .
Zn2 O7 Zn1 106.47(13) 3_655 3_655
Zn1 O7 Zn1 100.71(12) . 3_655
Zn2 O7 O3 77.45(12) 3_655 1_545
Zn1 O7 O3 121.26(14) . 1_545
Zn1 O7 O3 115.73(14) 3_655 1_545
C27 O8 Zn4 113.8(3) . .
C27 O9 O12 107.8(3) . .
C30 O11 Zn3 105.6(3) . 4_666
Zn4 O12 Zn3 136.21(16) . .
Zn4 O12 Zn3 101.35(12) . 3_765
Zn3 O12 Zn3 102.77(12) . 3_765
Zn4 O12 O9 69.74(12) . .
Zn3 O12 O9 123.99(14) . .
Zn3 O12 O9 121.14(14) 3_765 .
C31 O13 Zn4 131.0(3) . .
C31 O14 Zn3 130.5(3) . 3_765
N1 C1 C2 123.7(4) . .
C1 C2 C3 120.4(4) . .
C4 C3 C2 115.4(4) . .
C4 C3 C6 122.5(4) . .
C2 C3 C6 122.0(4) . .
C5 C4 C3 120.4(4) . .
N1 C5 C4 123.7(4) . .
C10 C6 C7 116.5(4) . .
C10 C6 C3 121.9(4) . .
C7 C6 C3 121.6(4) . .
C8 C7 C6 120.2(4) . .
N2 C8 C7 122.9(4) . .
N2 C9 C10 123.1(4) . .
C9 C10 C6 119.9(4) . .
O1 C11 O2 121.7(4) . .
O1 C11 C12 119.2(4) . .
O2 C11 C12 119.1(4) . .
O1 C11 Zn1 67.2(2) . .
O2 C11 Zn1 54.6(2) . .
C12 C11 Zn1 172.7(3) . .
C13 C12 C11 121.3(4) . .
C12 C13 C14 126.0(5) . .
O3 C14 O4 125.5(4) . .
O3 C14 C13 116.9(5) . .
O4 C14 C13 117.5(4) . .
O6 C15 O5 126.9(4) . .
O6 C15 C16 117.6(4) . .
O5 C15 C16 115.5(4) . .
C16 C16 C15 123.2(6) 2_655 .
N3 C17 C18 123.1(4) . .
C17 C18 C19 120.1(4) . .
C18 C19 C20 116.0(4) . .
C18 C19 C19 122.3(5) . 2_655
C20 C19 C19 121.6(5) . 2_655
C21 C20 C19 120.2(4) . .
N3 C21 C20 123.6(4) . .
N4 C22 C23 122.6(4) . .
C24 C23 C22 119.4(4) . .
C23 C24 C25 117.7(4) . .
C23 C24 C24 121.2(5) . 2_655
C25 C24 C24 120.9(5) . 2_655
C26 C25 C24 119.9(4) . .
N4 C26 C25 122.5(4) . .
O9 C27 O8 123.5(4) . .
O9 C27 C28 121.2(4) . .
O8 C27 C28 115.3(4) . .
C29 C28 C27 124.8(4) . .
C28 C29 C30 123.4(4) . .
O10 C30 O11 123.0(4) . .
O10 C30 C29 120.0(4) . .
O11 C30 C29 116.9(4) . .
O14 C31 O13 126.0(4) . .
O14 C31 C32 117.8(4) . .
O13 C31 C32 116.2(4) . .
C32 C32 C31 121.5(5) 3_775 .

loop_
_geom_bond_atom_site_label_1
_geom_bond_atom_site_label_2
_geom_bond_distance
_geom_bond_site_symmetry_2
Zn1 O7 2.017(3) .
Zn1 O6 2.053(3) .
Zn1 O2 2.089(3) .
Zn1 N1 2.191(4) 4_655
Zn1 O7 2.247(3) 3_655
Zn1 O1 2.366(3) .
Zn1 C11 2.549(4) .
Zn2 O7 1.949(3) 3_655
Zn2 O5 1.956(3) .
Zn2 O4 1.972(3) 3_665
Zn2 N2 2.054(4) .
Zn3 O12 1.986(3) .
Zn3 O11 1.991(3) 4_565
Zn3 O14 2.035(3) 3_765
Zn3 N3 2.175(4) .
Zn3 O12 2.397(3) 3_765
Zn4 O12 1.937(3) .
Zn4 O13 1.939(3) .
Zn4 O8 1.955(3) .
Zn4 N4 2.043(4) .
N1 C5 1.345(6) .
N1 C1 1.352(6) .
N1 Zn1 2.191(4) 4_556
N2 C9 1.341(6) .
N2 C8 1.355(6) .
N3 C21 1.342(6) .
N3 C17 1.351(6) .
N4 C22 1.336(6) .
N4 C26 1.366(6) .
O1 C11 1.258(5) .
O2 C11 1.260(5) .
O3 C14 1.233(6) .
O4 C14 1.294(6) .
O4 Zn2 1.972(3) 3_665
O5 C15 1.272(5) .
O6 C15 1.247(5) .
O7 Zn2 1.949(3) 3_655
O7 Zn1 2.247(3) 3_655
O7 O3 2.754(4) 1_545
O8 C27 1.286(5) .
O9 C27 1.232(6) .
O9 O12 2.876(5) .
O10 C30 1.241(6) .
O11 C30 1.279(6) .
O11 Zn3 1.991(3) 4_666
O12 Zn3 2.397(3) 3_765
O13 C31 1.267(5) .
O14 C31 1.256(5) .
O14 Zn3 2.035(3) 3_765
C1 C2 1.380(7) .
C2 C3 1.406(6) .
C3 C4 1.404(6) .
C3 C6 1.489(6) .
C4 C5 1.383(6) .
C6 C10 1.402(6) .
C6 C7 1.403(6) .
C7 C8 1.383(6) .
C9 C10 1.393(6) .
C11 C12 1.509(6) .
C12 C13 1.322(7) .
C13 C14 1.511(6) .
C15 C16 1.507(6) .
C16 C16 1.316(9) 2_655
C17 C18 1.381(6) .
C18 C19 1.401(6) .
C19 C20 1.407(6) .
C19 C19 1.495(8) 2_655
C20 C21 1.370(6) .
C22 C23 1.395(7) .
C23 C24 1.391(6) .
C24 C25 1.393(7) .
C24 C24 1.508(9) 2_655
C25 C26 1.370(7) .
C27 C28 1.484(6) .
C28 C29 1.314(6) .
C29 C30 1.499(6) .
C31 C32 1.500(6) .
C32 C32 1.335(9) 3_775
